data_1558351
loop_
_publ_author_name
'Dick, Benjamin L.'
'Patel, Ashay'
'Cohen, Seth M.'

_publ_section_title
;
 Effect of Heterocycle Content on Metal Binding Isostere Coordination
;
_journal_name_full 'Chemical Science'
_journal_paper_doi 10.1039/D0SC02717K
_journal_year 2020
_chemical_formula_moiety 'C38 H33 B N8 O2 S Zn, C6 H6'
_chemical_formula_sum 'C44 H39 B N8 O2 S Zn'
_chemical_formula_weight 820.07
_space_group_crystal_system monoclinic
_space_group_IT_number 14
_space_group_name_Hall '-P 2ybc'
_space_group_name_H-M_alt 'P 1 21/c 1'
_atom_sites_solution_hydrogens geom
_atom_sites_solution_primary dual
_audit_creation_date 2020-02-03
_audit_creation_method
;
Olex2 1.2-beta
(compiled 2018.05.29 svn.r3508 for OlexSys, GUI svn.r5506)
;
_audit_update_record
;
2020-04-28 deposited with the CCDC.	2020-06-17 downloaded from the CCDC.
;
_cell_angle_alpha 90
_cell_angle_beta 103.0430(10)
_cell_angle_gamma 90
_cell_formula_units_Z 8
_cell_length_a 18.2805(12)
_cell_length_b 24.6819(16)
_cell_length_c 17.9965(11)
_cell_measurement_reflns_used 9926
_cell_measurement_temperature 100(2)
_cell_measurement_theta_max 26.96
_cell_measurement_theta_min 2.35
_cell_volume 7910.5(9)
_computing_cell_refinement 'SAINT v8.38A (Bruker, 2017)'
_computing_data_collection 'APEX3 v2017.3-0 (Bruker, 2017)'
_computing_data_reduction 'SAINT v8.38A (Bruker, 2017)'
_computing_molecular_graphics 'Olex2 (Dolomanov et al., 2009)'
_computing_publication_material 'Olex2 (Dolomanov et al., 2009)'
_computing_structure_refinement 'ShelXL (Sheldrick, 2015)'
_computing_structure_solution 'ShelXT (Sheldrick, 2015)'
_diffrn_ambient_temperature 100.0
_diffrn_detector 'Bruker APEX-II CCD'
_diffrn_detector_area_resol_mean 8.258
_diffrn_detector_type 'CCD Area Detector'
_diffrn_measured_fraction_theta_full 0.998
_diffrn_measured_fraction_theta_max 0.995
_diffrn_measurement_device 'Kappa Four-Circle Diffractometer'
_diffrn_measurement_device_type 'Bruker APEX II Ultra'
_diffrn_measurement_method '\w and \f scans'
_diffrn_radiation_monochromator 'Double Bounce Multilayer Mirrors'
_diffrn_radiation_probe x-ray
_diffrn_radiation_type MoK\a
_diffrn_radiation_wavelength 0.71073
_diffrn_reflns_av_R_equivalents 0.0483
_diffrn_reflns_av_unetI/netI 0.0567
_diffrn_reflns_Laue_measured_fraction_full 0.998
_diffrn_reflns_Laue_measured_fraction_max 0.995
_diffrn_reflns_limit_h_max 23
_diffrn_reflns_limit_h_min -23
_diffrn_reflns_limit_k_max 31
_diffrn_reflns_limit_k_min -31
_diffrn_reflns_limit_l_max 23
_diffrn_reflns_limit_l_min -22
_diffrn_reflns_number 51632
_diffrn_reflns_point_group_measured_fraction_full 0.998
_diffrn_reflns_point_group_measured_fraction_max 0.995
_diffrn_reflns_theta_full 25.242
_diffrn_reflns_theta_max 27.125
_diffrn_reflns_theta_min 2.347
_diffrn_source 'Micro Focus Rotating Anode'
_diffrn_source_type 'Bruker TXS'
_diffrn_standards_number 0
_exptl_absorpt_coefficient_mu 0.723
_exptl_absorpt_correction_T_max 0.4912
_exptl_absorpt_correction_T_min 0.4536
_exptl_absorpt_correction_type multi-scan
_exptl_absorpt_process_details
'SADABS-2016/2 (Bruker,2016/2) was used for absorption correction. wR2(int) was 0.0914 before and 0.0544 after correction. The Ratio of minimum to maximum transmission is 0.9235. The \l/2 correction factor is Not present.'
_exptl_crystal_colour colourless
_exptl_crystal_colour_primary colourless
_exptl_crystal_density_diffrn 1.377
_exptl_crystal_description block
_exptl_crystal_F_000 3408
_exptl_crystal_recrystallization_method 'Re-crystallisation from solvent: benzene/methanol/pentane'
_exptl_crystal_size_max 0.1
_exptl_crystal_size_mid 0.1
_exptl_crystal_size_min 0.05
_refine_diff_density_max 0.812
_refine_diff_density_min -0.541
_refine_diff_density_rms 0.064
_refine_ls_extinction_method none
_refine_ls_goodness_of_fit_ref 1.026
_refine_ls_hydrogen_treatment constr
_refine_ls_matrix_type full
_refine_ls_number_parameters 1035
_refine_ls_number_reflns 17388
_refine_ls_number_restraints 0
_refine_ls_restrained_S_all 1.026
_refine_ls_R_factor_all 0.0583
_refine_ls_R_factor_gt 0.0386
_refine_ls_shift/su_max 0.001
_refine_ls_shift/su_mean 0.000
_refine_ls_structure_factor_coef Fsqd
_refine_ls_weighting_details 'w=1/[\s^2^(Fo^2^)+(0.0376P)^2^+3.4840P] where P=(Fo^2^+2Fc^2^)/3'
_refine_ls_weighting_scheme calc
_refine_ls_wR_factor_gt 0.0904
_refine_ls_wR_factor_ref 0.0988
_reflns_Friedel_coverage 0.000
_reflns_number_gt 13301
_reflns_number_total 17388
_reflns_threshold_expression 'I > 2\s(I)'
_cod_data_source_file d0sc02717k2.cif
_cod_data_source_block Tp_MePh_Zn_4b
_cod_depositor_comments
;
The following automatic conversions were performed:

data item '_diffrn_radiation_probe' value 'X-ray' was changed to
'x-ray' in accordance with the
/home/data/users/saulius/crontab/automatic-downloads/rss-feeds/RSC/lib/dictionaries/cif_core.dic
dictionary named 'cif_core.dic' version 2.4.2 last updated on
2011-04-26.

Automatic conversion script
Id: cif_fix_values 7556 2019-12-06 15:28:31Z antanas 
;
_cod_database_code 1558351
_shelx_shelxl_version_number 2014/7
_shelx_space_group_comment
;
The symmetry employed for this shelxl refinement is uniquely defined
by the following loop, which should always be used as a source of
symmetry information in preference to the above space-group names.
They are only intended as comments.
;
_shelx_estimated_absorpt_t_max 0.965
_shelx_estimated_absorpt_t_min 0.931
_olex2_refinement_description
;
1. Fixed Uiso
 At 1.2 times of:
  All B(H) groups, All C(H) groups
 At 1.5 times of:
  All C(H,H,H) groups, All O(H) groups
2.a Ternary CH refined with riding coordinates:
 B1(H1), B2(H2)
2.b Aromatic/amide H refined with riding coordinates:
 C34(H34), C23(H23), C3(H3), C30(H30), C68(H68), C41(H41), C13(H13), C37(H37),
 C64(H64), C61(H61), C29(H29), C26(H26), C35(H35), C28(H28), C27(H27), C10(H10),
  C51(H51), C67(H67), C72(H72), C7(H7), C6(H6), C20(H20), C17(H17), C58(H58),
 C36(H36), C16(H16), C9(H9), C65(H65), C73(H73), C44(H44), C48(H48), C18(H18),
 C66(H66), C8(H8), C75(H75), C45(H45), C19(H19), C74(H74), C54(H54), C85(H85),
 C79(H79), C78(H78), C80(H80), C55(H55), C84(H84), C46(H46), C77(H77), C57(H57),
  C83(H83), C86(H86), C56(H56), C47(H47), C81(H81), C87(H87), C82(H82), C88(H88)
2.c Idealised Me refined as rotating group:
 C21(H21A,H21B,H21C), C1(H1A,H1B,H1C), C11(H11A,H11B,H11C), C39(H39A,H39B,
 H39C), C59(H59A,H59B,H59C), C49(H49A,H49B,H49C)
2.d Idealised tetrahedral OH refined as rotating group:
 O2(H2A), O4(H4)
;
_olex2_submission_special_instructions 'No special instructions were received'

loop_
_space_group_symop_operation_xyz
'x, y, z'
'-x, y+1/2, -z+1/2'
'-x, -y, -z'
'x, -y-1/2, z-1/2'

loop_
_atom_site_label
_atom_site_type_symbol
_atom_site_fract_x
_atom_site_fract_y
_atom_site_fract_z
_atom_site_U_iso_or_equiv
_atom_site_adp_type
_atom_site_occupancy
_atom_site_site_symmetry_order
_atom_site_calc_flag
_atom_site_refinement_flags_posn
_atom_site_refinement_flags_adp
_atom_site_refinement_flags_occupancy
_atom_site_disorder_assembly
_atom_site_disorder_group
Zn2 Zn 0.75193(2) 0.40031(2) 0.94291(2) 0.01501(6) Uani 1 1 d . . . . .
Zn1 Zn 0.24790(2) 0.37927(2) 0.44045(2) 0.01463(6) Uani 1 1 d . . . . .
S2 S 0.78561(4) 0.37487(2) 1.19794(3) 0.02492(13) Uani 1 1 d . . . . .
O1 O 0.29080(8) 0.38368(6) 0.55157(8) 0.0191(3) Uani 1 1 d . . . . .
O3 O 0.85211(8) 0.41529(6) 1.00888(8) 0.0217(3) Uani 1 1 d . . . . .
O2 O 0.35100(9) 0.38504(6) 0.69504(9) 0.0243(4) Uani 1 1 d . . . . .
H2A H 0.3178 0.4039 0.6667 0.036 Uiso 1 1 calc GR . . . .
O4 O 0.98270(9) 0.42028(7) 1.10216(9) 0.0305(4) Uani 1 1 d . . . . .
H4 H 0.9690 0.4208 1.0544 0.046 Uiso 1 1 calc GR . . . .
N5 N 0.11743(9) 0.43919(6) 0.35805(9) 0.0136(4) Uani 1 1 d . . . . .
N2 N 0.27438(10) 0.40926(7) 0.34212(10) 0.0156(4) Uani 1 1 d . . . . .
N6 N 0.16879(10) 0.44206(6) 0.42656(9) 0.0146(4) Uani 1 1 d . . . . .
N14 N 0.66815(10) 0.45554(7) 0.89969(10) 0.0160(4) Uani 1 1 d . . . . .
N10 N 0.79290(10) 0.40071(7) 0.84219(10) 0.0172(4) Uani 1 1 d . . . . .
N13 N 0.62627(9) 0.44192(7) 0.82877(10) 0.0148(4) Uani 1 1 d . . . . .
N12 N 0.68974(10) 0.33415(7) 0.89617(10) 0.0175(4) Uani 1 1 d . . . . .
N4 N 0.16777(10) 0.32607(7) 0.38666(10) 0.0162(4) Uani 1 1 d . . . . .
N3 N 0.13075(10) 0.34241(7) 0.31519(10) 0.0157(4) Uani 1 1 d . . . . .
N1 N 0.21367(10) 0.41612(7) 0.28197(10) 0.0153(4) Uani 1 1 d . . . . .
N11 N 0.65072(10) 0.34165(7) 0.82199(10) 0.0171(4) Uani 1 1 d . . . . .
N9 N 0.73683(10) 0.40959(7) 0.77866(10) 0.0171(4) Uani 1 1 d . . . . .
N7 N 0.33625(10) 0.31900(7) 0.45314(10) 0.0160(4) Uani 1 1 d . . . . .
N15 N 0.72685(10) 0.39283(7) 1.05546(10) 0.0183(4) Uani 1 1 d . . . . .
N8 N 0.38207(10) 0.34844(7) 0.64986(10) 0.0200(4) Uani 1 1 d . . . . .
N16 N 0.92091(11) 0.40726(8) 1.13358(11) 0.0247(4) Uani 1 1 d . . . . .
C24 C 0.14314(12) 0.47915(8) 0.46891(12) 0.0150(4) Uani 1 1 d . . . . .
C33 C 0.36354(12) 0.28222(8) 0.40730(12) 0.0164(4) Uani 1 1 d . . . . .
C34 C 0.33542(12) 0.27513(9) 0.32926(13) 0.0204(5) Uani 1 1 d . . . . .
H34 H 0.2961 0.2974 0.3018 0.024 Uiso 1 1 calc R . . . .
C31 C 0.34685(12) 0.35139(8) 0.57922(12) 0.0165(4) Uani 1 1 d . . . . .
C4 C 0.33616(12) 0.41886(8) 0.31554(12) 0.0171(4) Uani 1 1 d . . . . .
C25 C 0.18817(12) 0.49376(8) 0.54507(12) 0.0160(4) Uani 1 1 d . . . . .
C63 C 0.65525(12) 0.51770(8) 1.00383(12) 0.0174(4) Uani 1 1 d . . . . .
C23 C 0.07441(12) 0.49982(8) 0.42811(12) 0.0162(4) Uani 1 1 d . . . . .
H23 H 0.0439 0.5262 0.4451 0.019 Uiso 1 1 calc R . . . .
C22 C 0.05989(12) 0.47383(8) 0.35765(12) 0.0158(4) Uani 1 1 d . . . . .
C5 C 0.41162(12) 0.41517(8) 0.36596(13) 0.0177(4) Uani 1 1 d . . . . .
C62 C 0.62798(12) 0.49276(8) 0.92822(12) 0.0159(4) Uani 1 1 d . . . . .
C3 C 0.31543(13) 0.43178(8) 0.23805(12) 0.0195(5) Uani 1 1 d . . . . .
H3 H 0.3480 0.4401 0.2053 0.023 Uiso 1 1 calc R . . . .
C69 C 0.85908(12) 0.40590(8) 1.08163(12) 0.0182(4) Uani 1 1 d . . . . .
C30 C 0.26474(12) 0.50379(8) 0.55600(12) 0.0178(4) Uani 1 1 d . . . . .
H30 H 0.2878 0.5023 0.5137 0.021 Uiso 1 1 calc R . . . .
C2 C 0.23769(12) 0.43005(8) 0.21865(12) 0.0175(4) Uani 1 1 d . . . . .
C42 C 0.85750(12) 0.41465(8) 0.82336(12) 0.0179(4) Uani 1 1 d . . . . .
C38 C 0.42234(12) 0.25002(8) 0.44746(12) 0.0187(5) Uani 1 1 d . . . . .
C68 C 0.73140(13) 0.52168(8) 1.03822(12) 0.0189(5) Uani 1 1 d . . . . .
H68 H 0.7676 0.5075 1.0130 0.023 Uiso 1 1 calc R . . . .
C41 C 0.84213(13) 0.43379(8) 0.74836(13) 0.0206(5) Uani 1 1 d . . . . .
H41 H 0.8775 0.4467 0.7212 0.025 Uiso 1 1 calc R . . . .
C71 C 0.66711(13) 0.37946(8) 1.08798(13) 0.0201(5) Uani 1 1 d . . . . .
C13 C 0.12398(13) 0.25332(9) 0.31656(13) 0.0232(5) Uani 1 1 d . . . . .
H13 H 0.1128 0.2168 0.3018 0.028 Uiso 1 1 calc R . . . .
C37 C 0.45384(13) 0.20955(9) 0.41071(13) 0.0246(5) Uani 1 1 d . . . . .
H37 H 0.4940 0.1877 0.4377 0.029 Uiso 1 1 calc R . . . .
C64 C 0.60309(13) 0.53909(9) 1.04211(13) 0.0224(5) Uani 1 1 d . . . . .
H64 H 0.5510 0.5368 1.0194 0.027 Uiso 1 1 calc R . . . .
C52 C 0.67119(12) 0.28497(8) 0.91787(13) 0.0190(5) Uani 1 1 d . . . . .
C61 C 0.56032(12) 0.50282(8) 0.87546(13) 0.0190(5) Uani 1 1 d . . . . .
H61 H 0.5218 0.5272 0.8812 0.023 Uiso 1 1 calc R . . . .
C60 C 0.56101(12) 0.47002(8) 0.81325(12) 0.0177(4) Uani 1 1 d . . . . .
C14 C 0.16369(12) 0.27163(8) 0.38771(13) 0.0189(5) Uani 1 1 d . . . . .
C40 C 0.76561(13) 0.43019(8) 0.72162(12) 0.0182(5) Uani 1 1 d . . . . .
C53 C 0.70585(13) 0.26199(8) 0.99327(13) 0.0213(5) Uani 1 1 d . . . . .
C29 C 0.30775(13) 0.51595(8) 0.62762(13) 0.0202(5) Uani 1 1 d . . . . .
H29 H 0.3599 0.5228 0.6342 0.024 Uiso 1 1 calc R . . . .
C12 C 0.10419(13) 0.29877(9) 0.27184(13) 0.0211(5) Uani 1 1 d . . . . .
C21 C -0.00455(12) 0.48038(9) 0.29120(12) 0.0187(5) Uani 1 1 d . . . . .
H21A H 0.0142 0.4857 0.2449 0.028 Uiso 1 1 calc GR . . . .
H21B H -0.0344 0.5119 0.2993 0.028 Uiso 1 1 calc GR . . . .
H21C H -0.0360 0.4478 0.2856 0.028 Uiso 1 1 calc GR . . . .
C26 C 0.15541(13) 0.49681(9) 0.60762(12) 0.0212(5) Uani 1 1 d . . . . .
H26 H 0.1030 0.4908 0.6009 0.025 Uiso 1 1 calc R . . . .
C35 C 0.36658(13) 0.23465(9) 0.29313(13) 0.0237(5) Uani 1 1 d . . . . .
H35 H 0.3482 0.2288 0.2400 0.028 Uiso 1 1 calc R . . . .
C15 C 0.19913(12) 0.24096(8) 0.45695(13) 0.0200(5) Uani 1 1 d . . . . .
C1 C 0.18604(13) 0.44159(9) 0.14335(12) 0.0221(5) Uani 1 1 d . . . . .
H1A H 0.1430 0.4169 0.1356 0.033 Uiso 1 1 calc GR . . . .
H1B H 0.2129 0.4363 0.1025 0.033 Uiso 1 1 calc GR . . . .
H1C H 0.1683 0.4791 0.1425 0.033 Uiso 1 1 calc GR . . . .
C32 C 0.37166(12) 0.31535(8) 0.52406(12) 0.0161(4) Uani 1 1 d . . . . .
C50 C 0.60730(12) 0.29740(8) 0.79875(13) 0.0212(5) Uani 1 1 d . . . . .
C76 C 0.68880(14) 0.36741(9) 1.16613(13) 0.0236(5) Uani 1 1 d . . . . .
C43 C 0.93113(12) 0.40526(9) 0.87582(13) 0.0208(5) Uani 1 1 d . . . . .
C11 C 0.06044(15) 0.30319(9) 0.19148(13) 0.0292(6) Uani 1 1 d . . . . .
H11A H 0.0152 0.3249 0.1899 0.044 Uiso 1 1 calc GR . . . .
H11B H 0.0460 0.2669 0.1713 0.044 Uiso 1 1 calc GR . . . .
H11C H 0.0913 0.3207 0.1604 0.044 Uiso 1 1 calc GR . . . .
C28 C 0.27480(13) 0.51810(8) 0.68984(13) 0.0222(5) Uani 1 1 d . . . . .
H28 H 0.3044 0.5261 0.7391 0.027 Uiso 1 1 calc R . . . .
C27 C 0.19861(13) 0.50850(9) 0.67972(13) 0.0237(5) Uani 1 1 d . . . . .
H27 H 0.1758 0.5099 0.7222 0.028 Uiso 1 1 calc R . . . .
C70 C 0.79011(13) 0.39262(8) 1.10657(12) 0.0195(5) Uani 1 1 d . . . . .
C10 C 0.42551(13) 0.43054(9) 0.44256(13) 0.0220(5) Uani 1 1 d . . . . .
H10 H 0.3858 0.4447 0.4629 0.026 Uiso 1 1 calc R . . . .
C39 C 0.71952(14) 0.44535(9) 0.64503(13) 0.0240(5) Uani 1 1 d . . . . .
H39A H 0.7088 0.4129 0.6131 0.036 Uiso 1 1 calc GR . . . .
H39B H 0.7472 0.4715 0.6209 0.036 Uiso 1 1 calc GR . . . .
H39C H 0.6722 0.4616 0.6508 0.036 Uiso 1 1 calc GR . . . .
C59 C 0.50412(13) 0.46525(10) 0.73973(13) 0.0252(5) Uani 1 1 d . . . . .
H59A H 0.5263 0.4773 0.6978 0.038 Uiso 1 1 calc GR . . . .
H59B H 0.4606 0.4879 0.7416 0.038 Uiso 1 1 calc GR . . . .
H59C H 0.4882 0.4274 0.7315 0.038 Uiso 1 1 calc GR . . . .
C51 C 0.61912(12) 0.26128(9) 0.85851(14) 0.0229(5) Uani 1 1 d . . . . .
H51 H 0.5961 0.2268 0.8591 0.028 Uiso 1 1 calc R . . . .
C67 C 0.75475(14) 0.54627(9) 1.10908(13) 0.0235(5) Uani 1 1 d . . . . .
H67 H 0.8068 0.5486 1.1321 0.028 Uiso 1 1 calc R . . . .
C72 C 0.59175(13) 0.37783(8) 1.04979(14) 0.0241(5) Uani 1 1 d . . . . .
H72 H 0.5770 0.3864 0.9971 0.029 Uiso 1 1 calc R . . . .
C7 C 0.54215(14) 0.39085(9) 0.38413(16) 0.0305(6) Uani 1 1 d . . . . .
H7 H 0.5823 0.3773 0.3639 0.037 Uiso 1 1 calc R . . . .
C6 C 0.47129(13) 0.39579(9) 0.33732(14) 0.0243(5) Uani 1 1 d . . . . .
H6 H 0.4632 0.3859 0.2851 0.029 Uiso 1 1 calc R . . . .
C20 C 0.19292(13) 0.25891(9) 0.52862(13) 0.0250(5) Uani 1 1 d . . . . .
H20 H 0.1644 0.2905 0.5329 0.030 Uiso 1 1 calc R . . . .
C17 C 0.27647(14) 0.16704(9) 0.51718(15) 0.0306(6) Uani 1 1 d . . . . .
H17 H 0.3054 0.1356 0.5133 0.037 Uiso 1 1 calc R . . . .
C58 C 0.78042(14) 0.27173(9) 1.02887(13) 0.0246(5) Uani 1 1 d . . . . .
H58 H 0.8098 0.2949 1.0051 0.030 Uiso 1 1 calc R . . . .
C49 C 0.55788(13) 0.29146(10) 0.72108(14) 0.0278(5) Uani 1 1 d . . . . .
H49A H 0.5329 0.3260 0.7051 0.042 Uiso 1 1 calc GR . . . .
H49B H 0.5200 0.2636 0.7221 0.042 Uiso 1 1 calc GR . . . .
H49C H 0.5882 0.2809 0.6850 0.042 Uiso 1 1 calc GR . . . .
C36 C 0.42457(14) 0.20223(9) 0.33338(14) 0.0257(5) Uani 1 1 d . . . . .
H36 H 0.4445 0.1745 0.3072 0.031 Uiso 1 1 calc R . . . .
C16 C 0.24079(13) 0.19446(9) 0.45159(14) 0.0255(5) Uani 1 1 d . . . . .
H16 H 0.2448 0.1815 0.4030 0.031 Uiso 1 1 calc R . . . .
C9 C 0.49657(14) 0.42529(10) 0.48923(14) 0.0288(5) Uani 1 1 d . . . . .
H9 H 0.5051 0.4353 0.5414 0.035 Uiso 1 1 calc R . . . .
C65 C 0.62682(14) 0.56371(9) 1.11303(13) 0.0262(5) Uani 1 1 d . . . . .
H65 H 0.5909 0.5780 1.1385 0.031 Uiso 1 1 calc R . . . .
C73 C 0.53912(14) 0.36341(9) 1.09056(15) 0.0279(5) Uani 1 1 d . . . . .
H73 H 0.4875 0.3622 1.0657 0.033 Uiso 1 1 calc R . . . .
C44 C 0.98421(13) 0.44646(10) 0.89429(14) 0.0276(5) Uani 1 1 d . . . . .
H44 H 0.9721 0.4821 0.8756 0.033 Uiso 1 1 calc R . . . .
C48 C 0.95023(14) 0.35346(10) 0.90463(14) 0.0284(5) Uani 1 1 d . . . . .
H48 H 0.9142 0.3251 0.8941 0.034 Uiso 1 1 calc R . . . .
C18 C 0.27009(14) 0.18513(10) 0.58799(16) 0.0339(6) Uani 1 1 d . . . . .
H18 H 0.2945 0.1662 0.6326 0.041 Uiso 1 1 calc R . . . .
C66 C 0.70240(14) 0.56744(9) 1.14640(13) 0.0260(5) Uani 1 1 d . . . . .
H66 H 0.7186 0.5844 1.1947 0.031 Uiso 1 1 calc R . . . .
C8 C 0.55517(14) 0.40553(10) 0.46022(16) 0.0310(6) Uani 1 1 d . . . . .
H8 H 0.6040 0.4021 0.4922 0.037 Uiso 1 1 calc R . . . .
C75 C 0.63540(15) 0.35263(10) 1.20668(15) 0.0309(6) Uani 1 1 d . . . . .
H75 H 0.6498 0.3442 1.2595 0.037 Uiso 1 1 calc R . . . .
C45 C 1.05466(14) 0.43564(12) 0.93989(15) 0.0374(7) Uani 1 1 d . . . . .
H45 H 1.0901 0.4642 0.9533 0.045 Uiso 1 1 calc R . . . .
C19 C 0.22803(14) 0.23102(10) 0.59392(14) 0.0299(6) Uani 1 1 d . . . . .
H19 H 0.2232 0.2434 0.6426 0.036 Uiso 1 1 calc R . . . .
B1 B 0.13317(14) 0.40330(9) 0.29251(14) 0.0157(5) Uani 1 1 d . . . . .
H1 H 0.0952 0.4106 0.2441 0.019 Uiso 1 1 calc R . . . .
C74 C 0.56123(15) 0.35051(9) 1.16832(15) 0.0324(6) Uani 1 1 d . . . . .
H74 H 0.5242 0.3401 1.1951 0.039 Uiso 1 1 calc R . . . .
C54 C 0.66389(15) 0.22682(9) 1.02886(15) 0.0310(6) Uani 1 1 d . . . . .
H54 H 0.6129 0.2195 1.0055 0.037 Uiso 1 1 calc R . . . .
C85 C 0.20148(15) 0.68401(10) 0.62221(14) 0.0334(6) Uani 1 1 d . . . . .
H85 H 0.2505 0.6878 0.6133 0.040 Uiso 1 1 calc R . . . .
C79 C 0.10942(16) 0.36703(10) 0.62826(17) 0.0367(6) Uani 1 1 d . . . . .
H79 H 0.1557 0.3713 0.6133 0.044 Uiso 1 1 calc R . . . .
C78 C 0.04550(17) 0.35206(11) 0.57502(17) 0.0397(7) Uani 1 1 d . . . . .
H78 H 0.0476 0.3465 0.5233 0.048 Uiso 1 1 calc R . . . .
C80 C 0.10594(16) 0.37584(10) 0.70320(16) 0.0358(6) Uani 1 1 d . . . . .
H80 H 0.1497 0.3864 0.7397 0.043 Uiso 1 1 calc R . . . .
C55 C 0.69680(18) 0.20285(10) 1.09788(16) 0.0407(7) Uani 1 1 d . . . . .
H55 H 0.6682 0.1787 1.1212 0.049 Uiso 1 1 calc R . . . .
B2 B 0.65445(14) 0.39708(10) 0.78122(14) 0.0173(5) Uani 1 1 d . . . . .
H2 H 0.6222 0.3960 0.7283 0.021 Uiso 1 1 calc R . . . .
C84 C 0.15999(15) 0.63861(10) 0.59699(15) 0.0330(6) Uani 1 1 d . . . . .
H84 H 0.1804 0.6109 0.5710 0.040 Uiso 1 1 calc R . . . .
C46 C 1.07348(15) 0.38435(13) 0.96557(16) 0.0419(7) Uani 1 1 d . . . . .
H46 H 1.1225 0.3771 0.9952 0.050 Uiso 1 1 calc R . . . .
C77 C -0.02179(16) 0.34513(11) 0.59742(18) 0.0427(7) Uani 1 1 d . . . . .
H77 H -0.0656 0.3344 0.5612 0.051 Uiso 1 1 calc R . . . .
C57 C 0.81256(17) 0.24819(10) 1.09864(14) 0.0345(6) Uani 1 1 d . . . . .
H57 H 0.8633 0.2558 1.1228 0.041 Uiso 1 1 calc R . . . .
C83 C 0.08847(15) 0.63324(11) 0.60950(15) 0.0359(6) Uani 1 1 d . . . . .
H83 H 0.0597 0.6018 0.5919 0.043 Uiso 1 1 calc R . . . .
C86 C 0.17240(18) 0.72437(11) 0.66061(16) 0.0431(7) Uani 1 1 d . . . . .
H86 H 0.2013 0.7558 0.6779 0.052 Uiso 1 1 calc R . . . .
C56 C 0.77043(19) 0.21350(10) 1.13310(16) 0.0415(7) Uani 1 1 d . . . . .
H56 H 0.7923 0.1972 1.1808 0.050 Uiso 1 1 calc R . . . .
C47 C 1.02140(15) 0.34295(12) 0.94856(16) 0.0398(7) Uani 1 1 d . . . . .
H47 H 1.0344 0.3074 0.9670 0.048 Uiso 1 1 calc R . . . .
C81 C 0.03845(17) 0.36929(10) 0.72495(16) 0.0379(7) Uani 1 1 d . . . . .
H81 H 0.0359 0.3755 0.7764 0.045 Uiso 1 1 calc R . . . .
C87 C 0.10019(19) 0.71870(11) 0.67374(17) 0.0471(8) Uani 1 1 d . . . . .
H87 H 0.0801 0.7460 0.7006 0.057 Uiso 1 1 calc R . . . .
C82 C -0.02485(16) 0.35385(11) 0.67199(18) 0.0412(7) Uani 1 1 d . . . . .
H82 H -0.0710 0.3492 0.6872 0.049 Uiso 1 1 calc R . . . .
C88 C 0.05848(16) 0.67323(12) 0.64735(17) 0.0425(7) Uani 1 1 d . . . . .
H88 H 0.0091 0.6694 0.6552 0.051 Uiso 1 1 calc R . . . .
S1 S 0.44255(3) 0.26756(2) 0.54411(3) 0.02140(12) Uani 1 1 d . . . . .

loop_
_atom_site_aniso_label
_atom_site_aniso_U_11
_atom_site_aniso_U_22
_atom_site_aniso_U_33
_atom_site_aniso_U_23
_atom_site_aniso_U_13
_atom_site_aniso_U_12
Zn2 0.01298(13) 0.01797(12) 0.01336(13) 0.00145(9) 0.00144(10) -0.00078(10)
Zn1 0.01448(13) 0.01502(12) 0.01351(13) 0.00034(9) 0.00130(10) 0.00101(10)
S2 0.0322(3) 0.0280(3) 0.0147(3) 0.0019(2) 0.0054(3) 0.0021(3)
O1 0.0202(8) 0.0207(8) 0.0149(8) 0.0000(6) 0.0007(6) 0.0036(6)
O3 0.0177(8) 0.0304(8) 0.0160(8) 0.0010(6) 0.0015(7) -0.0018(7)
O2 0.0272(9) 0.0285(9) 0.0163(8) -0.0016(6) 0.0029(7) 0.0052(7)
O4 0.0201(9) 0.0449(10) 0.0238(9) 0.0022(8) -0.0011(7) -0.0047(8)
N5 0.0136(9) 0.0155(8) 0.0113(9) 0.0004(7) 0.0016(7) 0.0020(7)
N2 0.0136(9) 0.0170(9) 0.0161(9) -0.0001(7) 0.0030(7) 0.0015(7)
N6 0.0150(9) 0.0161(8) 0.0115(9) -0.0009(7) 0.0007(7) 0.0010(7)
N14 0.0149(9) 0.0194(9) 0.0135(9) -0.0001(7) 0.0024(7) -0.0009(7)
N10 0.0135(9) 0.0237(9) 0.0133(9) -0.0008(7) 0.0011(7) -0.0015(7)
N13 0.0116(9) 0.0177(8) 0.0136(9) 0.0000(7) -0.0003(7) -0.0011(7)
N12 0.0169(9) 0.0184(9) 0.0173(9) -0.0003(7) 0.0037(8) 0.0002(7)
N4 0.0136(9) 0.0162(8) 0.0184(9) 0.0011(7) 0.0030(8) 0.0014(7)
N3 0.0146(9) 0.0176(9) 0.0143(9) -0.0016(7) 0.0018(7) 0.0005(7)
N1 0.0157(9) 0.0165(8) 0.0130(9) -0.0011(7) 0.0015(7) 0.0017(7)
N11 0.0122(9) 0.0196(9) 0.0186(10) -0.0039(7) 0.0016(8) -0.0011(7)
N9 0.0167(9) 0.0217(9) 0.0127(9) -0.0007(7) 0.0027(8) 0.0000(7)
N7 0.0147(9) 0.0164(8) 0.0176(9) 0.0005(7) 0.0049(8) 0.0000(7)
N15 0.0222(10) 0.0154(8) 0.0172(9) -0.0007(7) 0.0045(8) 0.0004(7)
N8 0.0210(10) 0.0225(9) 0.0165(10) -0.0015(7) 0.0039(8) 0.0013(8)
N16 0.0220(11) 0.0297(10) 0.0206(10) -0.0009(8) 0.0007(9) -0.0032(8)
C24 0.0162(11) 0.0156(10) 0.0142(10) -0.0002(8) 0.0054(9) -0.0018(8)
C33 0.0155(11) 0.0155(10) 0.0186(11) 0.0000(8) 0.0048(9) -0.0026(8)
C34 0.0185(12) 0.0205(11) 0.0216(12) -0.0002(9) 0.0032(10) 0.0020(9)
C31 0.0160(11) 0.0151(10) 0.0186(11) 0.0008(8) 0.0046(9) -0.0020(8)
C4 0.0184(11) 0.0133(9) 0.0200(11) -0.0021(8) 0.0053(9) 0.0006(8)
C25 0.0174(11) 0.0141(10) 0.0159(11) -0.0014(8) 0.0023(9) 0.0008(8)
C63 0.0218(12) 0.0135(10) 0.0184(11) 0.0019(8) 0.0078(9) -0.0025(9)
C23 0.0150(11) 0.0160(10) 0.0184(11) -0.0032(8) 0.0058(9) 0.0017(8)
C22 0.0146(11) 0.0160(10) 0.0184(11) 0.0023(8) 0.0071(9) -0.0002(8)
C5 0.0150(11) 0.0147(10) 0.0241(12) 0.0016(8) 0.0056(9) -0.0016(8)
C62 0.0135(11) 0.0151(10) 0.0205(11) 0.0019(8) 0.0065(9) -0.0005(8)
C3 0.0230(12) 0.0180(10) 0.0202(11) -0.0017(9) 0.0109(10) -0.0006(9)
C69 0.0211(12) 0.0160(10) 0.0157(11) -0.0011(8) 0.0005(9) 0.0015(9)
C30 0.0189(12) 0.0176(10) 0.0174(11) -0.0001(8) 0.0053(9) 0.0006(9)
C2 0.0242(12) 0.0135(10) 0.0161(11) -0.0016(8) 0.0073(9) 0.0019(9)
C42 0.0175(11) 0.0193(10) 0.0177(11) -0.0058(8) 0.0057(9) -0.0020(9)
C38 0.0178(11) 0.0191(10) 0.0192(11) -0.0007(8) 0.0043(9) -0.0012(9)
C68 0.0211(12) 0.0183(10) 0.0180(11) -0.0004(8) 0.0060(9) -0.0015(9)
C41 0.0234(12) 0.0202(11) 0.0213(12) -0.0009(9) 0.0114(10) -0.0027(9)
C71 0.0254(12) 0.0142(10) 0.0226(12) -0.0020(8) 0.0094(10) -0.0021(9)
C13 0.0248(13) 0.0165(10) 0.0273(13) -0.0040(9) 0.0037(10) -0.0016(9)
C37 0.0223(12) 0.0272(12) 0.0240(13) -0.0012(10) 0.0049(10) 0.0068(10)
C64 0.0211(12) 0.0219(11) 0.0257(12) 0.0005(9) 0.0084(10) -0.0005(9)
C52 0.0153(11) 0.0163(10) 0.0266(12) -0.0006(9) 0.0076(10) 0.0005(9)
C61 0.0137(11) 0.0183(10) 0.0250(12) 0.0026(9) 0.0045(9) 0.0015(9)
C60 0.0128(11) 0.0197(10) 0.0202(11) 0.0041(8) 0.0030(9) -0.0021(8)
C14 0.0161(11) 0.0170(10) 0.0248(12) -0.0018(9) 0.0070(10) -0.0007(9)
C40 0.0237(12) 0.0149(10) 0.0163(11) -0.0019(8) 0.0053(9) 0.0019(9)
C53 0.0250(12) 0.0154(10) 0.0257(12) 0.0006(9) 0.0101(10) 0.0028(9)
C29 0.0181(12) 0.0178(10) 0.0233(12) -0.0001(9) 0.0016(10) -0.0009(9)
C12 0.0185(12) 0.0221(11) 0.0217(12) -0.0056(9) 0.0026(10) -0.0023(9)
C21 0.0151(11) 0.0218(11) 0.0185(11) -0.0002(9) 0.0022(9) 0.0041(9)
C26 0.0182(12) 0.0250(11) 0.0205(12) -0.0025(9) 0.0046(10) -0.0018(9)
C35 0.0243(13) 0.0266(12) 0.0202(12) -0.0046(9) 0.0053(10) 0.0002(10)
C15 0.0160(11) 0.0162(10) 0.0277(12) 0.0025(9) 0.0045(10) -0.0042(9)
C1 0.0270(13) 0.0256(11) 0.0142(11) 0.0006(9) 0.0060(10) 0.0025(10)
C32 0.0133(11) 0.0170(10) 0.0176(11) 0.0017(8) 0.0025(9) -0.0023(8)
C50 0.0126(11) 0.0194(11) 0.0299(13) -0.0077(9) 0.0012(10) -0.0003(9)
C76 0.0330(14) 0.0182(10) 0.0221(12) -0.0010(9) 0.0113(11) 0.0003(10)
C43 0.0132(11) 0.0316(12) 0.0190(12) -0.0063(9) 0.0069(9) -0.0002(9)
C11 0.0354(15) 0.0251(12) 0.0226(13) -0.0081(10) -0.0025(11) -0.0038(11)
C28 0.0253(13) 0.0215(11) 0.0169(11) -0.0033(9) -0.0016(10) -0.0017(10)
C27 0.0277(13) 0.0279(12) 0.0168(11) -0.0042(9) 0.0080(10) -0.0029(10)
C70 0.0275(13) 0.0165(10) 0.0144(11) -0.0007(8) 0.0046(10) 0.0024(9)
C10 0.0187(12) 0.0241(11) 0.0239(12) -0.0019(9) 0.0060(10) -0.0031(9)
C39 0.0315(14) 0.0215(11) 0.0194(12) 0.0033(9) 0.0063(10) -0.0001(10)
C59 0.0167(12) 0.0321(13) 0.0241(13) 0.0022(10) -0.0013(10) 0.0019(10)
C51 0.0163(12) 0.0180(11) 0.0337(14) -0.0006(9) 0.0040(10) -0.0001(9)
C67 0.0251(13) 0.0250(11) 0.0200(12) -0.0012(9) 0.0044(10) -0.0028(10)
C72 0.0290(13) 0.0179(11) 0.0280(13) -0.0002(9) 0.0119(11) -0.0027(10)
C7 0.0186(13) 0.0258(12) 0.0492(17) -0.0020(11) 0.0123(12) 0.0007(10)
C6 0.0218(12) 0.0218(11) 0.0305(13) -0.0030(10) 0.0087(11) -0.0006(9)
C20 0.0230(13) 0.0246(12) 0.0273(13) 0.0024(10) 0.0054(11) -0.0023(10)
C17 0.0253(14) 0.0162(11) 0.0477(17) 0.0086(11) 0.0027(12) -0.0008(10)
C58 0.0313(14) 0.0178(11) 0.0240(12) -0.0001(9) 0.0048(11) 0.0024(10)
C49 0.0222(13) 0.0277(12) 0.0289(14) -0.0081(10) -0.0040(11) -0.0013(10)
C36 0.0279(13) 0.0236(11) 0.0280(13) -0.0053(10) 0.0114(11) 0.0033(10)
C16 0.0241(13) 0.0171(11) 0.0344(14) 0.0005(10) 0.0046(11) -0.0041(9)
C9 0.0237(13) 0.0332(13) 0.0268(13) -0.0002(10) 0.0000(11) -0.0073(11)
C65 0.0326(14) 0.0239(12) 0.0267(13) -0.0027(10) 0.0165(11) -0.0010(10)
C73 0.0276(14) 0.0198(11) 0.0399(15) -0.0036(10) 0.0152(12) -0.0023(10)
C44 0.0211(13) 0.0372(13) 0.0262(13) -0.0051(10) 0.0092(11) -0.0065(10)
C48 0.0236(13) 0.0316(13) 0.0288(14) -0.0061(10) 0.0030(11) 0.0047(10)
C18 0.0274(14) 0.0312(13) 0.0389(16) 0.0177(12) -0.0015(12) -0.0086(11)
C66 0.0351(14) 0.0250(12) 0.0194(12) -0.0046(9) 0.0092(11) -0.0056(10)
C8 0.0169(12) 0.0292(13) 0.0430(16) 0.0054(11) -0.0013(11) -0.0030(10)
C75 0.0410(16) 0.0301(13) 0.0265(14) 0.0017(10) 0.0181(12) 0.0012(12)
C45 0.0168(13) 0.0609(19) 0.0352(16) -0.0191(13) 0.0074(12) -0.0088(12)
C19 0.0280(14) 0.0353(13) 0.0261(13) 0.0057(11) 0.0057(11) -0.0089(11)
B1 0.0143(12) 0.0169(11) 0.0149(12) -0.0011(9) 0.0009(10) 0.0013(9)
C74 0.0411(16) 0.0248(12) 0.0395(15) -0.0018(11) 0.0264(13) -0.0013(11)
C54 0.0338(15) 0.0216(12) 0.0427(16) 0.0034(11) 0.0194(13) 0.0005(11)
C85 0.0348(15) 0.0352(14) 0.0319(15) 0.0119(11) 0.0111(12) -0.0031(12)
C79 0.0322(15) 0.0314(14) 0.0500(18) -0.0008(12) 0.0164(14) -0.0004(12)
C78 0.0458(18) 0.0386(15) 0.0366(16) -0.0012(12) 0.0134(14) 0.0093(13)
C80 0.0426(17) 0.0261(13) 0.0374(16) -0.0006(11) 0.0060(13) 0.0014(12)
C55 0.064(2) 0.0251(13) 0.0417(17) 0.0117(12) 0.0314(16) 0.0077(13)
B2 0.0144(12) 0.0217(12) 0.0146(12) -0.0021(9) 0.0007(10) -0.0018(10)
C84 0.0385(16) 0.0312(13) 0.0308(14) 0.0090(11) 0.0108(12) 0.0014(12)
C46 0.0163(13) 0.072(2) 0.0333(16) -0.0222(14) -0.0036(12) 0.0114(13)
C77 0.0318(16) 0.0397(15) 0.0532(19) 0.0010(13) 0.0021(14) 0.0109(13)
C57 0.0479(17) 0.0249(12) 0.0265(14) -0.0015(10) 0.0000(13) 0.0102(12)
C83 0.0321(15) 0.0392(15) 0.0365(16) 0.0082(12) 0.0080(13) -0.0039(12)
C86 0.064(2) 0.0303(14) 0.0354(16) 0.0088(12) 0.0110(15) -0.0082(14)
C56 0.072(2) 0.0260(13) 0.0268(14) 0.0064(11) 0.0123(15) 0.0133(14)
C47 0.0338(16) 0.0450(16) 0.0357(16) -0.0071(12) -0.0025(13) 0.0202(13)
C81 0.0574(19) 0.0224(12) 0.0397(16) 0.0059(11) 0.0232(15) 0.0099(12)
C87 0.073(2) 0.0357(15) 0.0385(17) 0.0149(13) 0.0237(16) 0.0200(15)
C82 0.0349(16) 0.0327(14) 0.060(2) 0.0113(13) 0.0194(15) 0.0121(12)
C88 0.0349(16) 0.0509(17) 0.0466(18) 0.0194(14) 0.0193(14) 0.0079(14)
S1 0.0201(3) 0.0239(3) 0.0185(3) -0.0005(2) 0.0007(2) 0.0068(2)

loop_
_atom_type_symbol
_atom_type_description
_atom_type_scat_dispersion_real
_atom_type_scat_dispersion_imag
_atom_type_scat_source
C C 0.0033 0.0016 'International Tables Vol C Tables 4.2.6.8 and 6.1.1.4'
H H 0.0000 0.0000 'International Tables Vol C Tables 4.2.6.8 and 6.1.1.4'
B B 0.0013 0.0007 'International Tables Vol C Tables 4.2.6.8 and 6.1.1.4'
N N 0.0061 0.0033 'International Tables Vol C Tables 4.2.6.8 and 6.1.1.4'
O O 0.0106 0.0060 'International Tables Vol C Tables 4.2.6.8 and 6.1.1.4'
S S 0.1246 0.1234 'International Tables Vol C Tables 4.2.6.8 and 6.1.1.4'
Zn Zn 0.2839 1.4301 'International Tables Vol C Tables 4.2.6.8 and 6.1.1.4'

loop_
_geom_angle_atom_site_label_1
_geom_angle_atom_site_label_2
_geom_angle_atom_site_label_3
_geom_angle
_geom_angle_site_symmetry_1
_geom_angle_site_symmetry_3
_geom_angle_publ_flag
O3 Zn2 N14 127.54(7) . . ?
O3 Zn2 N10 93.14(6) . . ?
O3 Zn2 N12 138.10(7) . . ?
O3 Zn2 N15 79.57(7) . . ?
N14 Zn2 N10 92.87(7) . . ?
N14 Zn2 N15 96.43(7) . . ?
N10 Zn2 N15 170.47(7) . . ?
N12 Zn2 N14 94.32(7) . . ?
N12 Zn2 N10 85.59(7) . . ?
N12 Zn2 N15 95.72(7) . . ?
O1 Zn1 N2 136.62(7) . . ?
O1 Zn1 N6 100.67(6) . . ?
O1 Zn1 N4 126.36(6) . . ?
O1 Zn1 N7 79.38(6) . . ?
N2 Zn1 N6 85.52(6) . . ?
N2 Zn1 N7 91.32(6) . . ?
N6 Zn1 N7 175.41(6) . . ?
N4 Zn1 N2 96.07(7) . . ?
N4 Zn1 N6 90.98(7) . . ?
N4 Zn1 N7 92.66(7) . . ?
C70 S2 C76 88.68(11) . . ?
C31 O1 Zn1 116.72(13) . . ?
C69 O3 Zn2 115.82(13) . . ?
N8 O2 H2A 109.5 . . ?
N16 O4 H4 109.5 . . ?
N6 N5 B1 120.35(16) . . ?
C22 N5 N6 110.19(16) . . ?
C22 N5 B1 129.27(18) . . ?
N1 N2 Zn1 114.42(12) . . ?
C4 N2 Zn1 138.06(15) . . ?
C4 N2 N1 106.98(16) . . ?
N5 N6 Zn1 112.49(12) . . ?
C24 N6 Zn1 139.20(15) . . ?
C24 N6 N5 106.83(16) . . ?
N13 N14 Zn2 113.49(12) . . ?
C62 N14 Zn2 136.66(15) . . ?
C62 N14 N13 106.46(17) . . ?
N9 N10 Zn2 111.94(12) . . ?
C42 N10 Zn2 135.99(15) . . ?
C42 N10 N9 106.44(17) . . ?
N14 N13 B2 120.04(17) . . ?
C60 N13 N14 110.29(17) . . ?
C60 N13 B2 129.56(18) . . ?
N11 N12 Zn2 114.03(12) . . ?
C52 N12 Zn2 138.71(16) . . ?
C52 N12 N11 107.11(17) . . ?
N3 N4 Zn1 113.89(12) . . ?
C14 N4 Zn1 132.19(15) . . ?
C14 N4 N3 106.81(17) . . ?
N4 N3 B1 119.41(16) . . ?
C12 N3 N4 110.07(17) . . ?
C12 N3 B1 130.02(18) . . ?
N2 N1 B1 119.74(16) . . ?
C2 N1 N2 109.65(17) . . ?
C2 N1 B1 130.41(18) . . ?
N12 N11 B2 120.36(17) . . ?
C50 N11 N12 109.21(17) . . ?
C50 N11 B2 130.09(19) . . ?
N10 N9 B2 119.53(16) . . ?
C40 N9 N10 110.32(17) . . ?
C40 N9 B2 130.13(18) . . ?
C33 N7 Zn1 137.93(14) . . ?
C32 N7 Zn1 110.21(14) . . ?
C32 N7 C33 111.81(18) . . ?
C71 N15 Zn2 139.48(15) . . ?
C70 N15 Zn2 108.41(14) . . ?
C70 N15 C71 110.97(18) . . ?
C31 N8 O2 110.72(17) . . ?
C69 N16 O4 111.36(18) . . ?
N6 C24 C25 120.08(19) . . ?
N6 C24 C23 109.76(18) . . ?
C23 C24 C25 130.11(18) . . ?
N7 C33 C34 125.4(2) . . ?
N7 C33 C38 113.60(18) . . ?
C34 C33 C38 120.99(19) . . ?
C33 C34 H34 121.1 . . ?
C35 C34 C33 117.8(2) . . ?
C35 C34 H34 121.1 . . ?
O1 C31 C32 116.42(18) . . ?
N8 C31 O1 125.75(19) . . ?
N8 C31 C32 117.83(19) . . ?
N2 C4 C5 121.03(19) . . ?
N2 C4 C3 109.60(19) . . ?
C3 C4 C5 129.4(2) . . ?
C30 C25 C24 120.49(19) . . ?
C30 C25 C26 118.6(2) . . ?
C26 C25 C24 120.87(19) . . ?
C68 C63 C62 122.36(19) . . ?
C68 C63 C64 118.6(2) . . ?
C64 C63 C62 119.1(2) . . ?
C24 C23 H23 127.1 . . ?
C22 C23 C24 105.87(17) . . ?
C22 C23 H23 127.1 . . ?
N5 C22 C23 107.34(18) . . ?
N5 C22 C21 123.13(18) . . ?
C23 C22 C21 129.53(18) . . ?
C10 C5 C4 121.85(19) . . ?
C6 C5 C4 119.8(2) . . ?
C6 C5 C10 118.4(2) . . ?
N14 C62 C63 122.44(19) . . ?
N14 C62 C61 109.65(19) . . ?
C61 C62 C63 127.91(19) . . ?
C4 C3 H3 127.0 . . ?
C2 C3 C4 106.03(19) . . ?
C2 C3 H3 127.0 . . ?
O3 C69 C70 116.71(19) . . ?
N16 C69 O3 126.2(2) . . ?
N16 C69 C70 117.08(19) . . ?
C25 C30 H30 119.6 . . ?
C29 C30 C25 120.8(2) . . ?
C29 C30 H30 119.6 . . ?
N1 C2 C3 107.74(19) . . ?
N1 C2 C1 123.57(19) . . ?
C3 C2 C1 128.69(19) . . ?
N10 C42 C41 109.5(2) . . ?
N10 C42 C43 121.60(19) . . ?
C41 C42 C43 128.7(2) . . ?
C33 C38 S1 109.77(15) . . ?
C37 C38 C33 120.9(2) . . ?
C37 C38 S1 129.25(18) . . ?
C63 C68 H68 119.8 . . ?
C67 C68 C63 120.5(2) . . ?
C67 C68 H68 119.8 . . ?
C42 C41 H41 126.8 . . ?
C40 C41 C42 106.44(19) . . ?
C40 C41 H41 126.8 . . ?
N15 C71 C76 113.6(2) . . ?
N15 C71 C72 125.6(2) . . ?
C72 C71 C76 120.8(2) . . ?
C14 C13 H13 126.7 . . ?
C12 C13 H13 126.7 . . ?
C12 C13 C14 106.57(19) . . ?
C38 C37 H37 121.2 . . ?
C36 C37 C38 117.6(2) . . ?
C36 C37 H37 121.2 . . ?
C63 C64 H64 119.7 . . ?
C65 C64 C63 120.7(2) . . ?
C65 C64 H64 119.7 . . ?
N12 C52 C53 122.1(2) . . ?
N12 C52 C51 109.3(2) . . ?
C51 C52 C53 128.53(19) . . ?
C62 C61 H61 127.0 . . ?
C60 C61 C62 106.06(18) . . ?
C60 C61 H61 127.0 . . ?
N13 C60 C61 107.54(19) . . ?
N13 C60 C59 123.24(19) . . ?
C61 C60 C59 129.2(2) . . ?
N4 C14 C13 109.21(19) . . ?
N4 C14 C15 120.54(19) . . ?
C13 C14 C15 130.24(19) . . ?
N9 C40 C41 107.31(19) . . ?
N9 C40 C39 124.0(2) . . ?
C41 C40 C39 128.7(2) . . ?
C58 C53 C52 122.0(2) . . ?
C58 C53 C54 118.4(2) . . ?
C54 C53 C52 119.4(2) . . ?
C30 C29 H29 119.9 . . ?
C30 C29 C28 120.1(2) . . ?
C28 C29 H29 119.9 . . ?
N3 C12 C13 107.3(2) . . ?
N3 C12 C11 123.0(2) . . ?
C13 C12 C11 129.6(2) . . ?
C22 C21 H21A 109.5 . . ?
C22 C21 H21B 109.5 . . ?
C22 C21 H21C 109.5 . . ?
H21A C21 H21B 109.5 . . ?
H21A C21 H21C 109.5 . . ?
H21B C21 H21C 109.5 . . ?
C25 C26 H26 119.7 . . ?
C27 C26 C25 120.6(2) . . ?
C27 C26 H26 119.7 . . ?
C34 C35 H35 119.5 . . ?
C34 C35 C36 121.1(2) . . ?
C36 C35 H35 119.5 . . ?
C20 C15 C14 120.44(19) . . ?
C20 C15 C16 119.1(2) . . ?
C16 C15 C14 120.4(2) . . ?
C2 C1 H1A 109.5 . . ?
C2 C1 H1B 109.5 . . ?
C2 C1 H1C 109.5 . . ?
H1A C1 H1B 109.5 . . ?
H1A C1 H1C 109.5 . . ?
H1B C1 H1C 109.5 . . ?
N7 C32 C31 117.27(19) . . ?
N7 C32 S1 115.90(16) . . ?
C31 C32 S1 126.83(16) . . ?
N11 C50 C51 107.6(2) . . ?
N11 C50 C49 123.8(2) . . ?
C51 C50 C49 128.6(2) . . ?
C71 C76 S2 110.06(17) . . ?
C75 C76 S2 129.5(2) . . ?
C75 C76 C71 120.5(2) . . ?
C44 C43 C42 121.5(2) . . ?
C44 C43 C48 118.6(2) . . ?
C48 C43 C42 119.8(2) . . ?
C12 C11 H11A 109.5 . . ?
C12 C11 H11B 109.5 . . ?
C12 C11 H11C 109.5 . . ?
H11A C11 H11B 109.5 . . ?
H11A C11 H11C 109.5 . . ?
H11B C11 H11C 109.5 . . ?
C29 C28 H28 120.2 . . ?
C27 C28 C29 119.7(2) . . ?
C27 C28 H28 120.2 . . ?
C26 C27 H27 119.9 . . ?
C28 C27 C26 120.1(2) . . ?
C28 C27 H27 119.9 . . ?
N15 C70 S2 116.63(17) . . ?
N15 C70 C69 118.00(19) . . ?
C69 C70 S2 125.34(17) . . ?
C5 C10 H10 119.7 . . ?
C9 C10 C5 120.7(2) . . ?
C9 C10 H10 119.7 . . ?
C40 C39 H39A 109.5 . . ?
C40 C39 H39B 109.5 . . ?
C40 C39 H39C 109.5 . . ?
H39A C39 H39B 109.5 . . ?
H39A C39 H39C 109.5 . . ?
H39B C39 H39C 109.5 . . ?
C60 C59 H59A 109.5 . . ?
C60 C59 H59B 109.5 . . ?
C60 C59 H59C 109.5 . . ?
H59A C59 H59B 109.5 . . ?
H59A C59 H59C 109.5 . . ?
H59B C59 H59C 109.5 . . ?
C52 C51 H51 126.6 . . ?
C50 C51 C52 106.72(19) . . ?
C50 C51 H51 126.6 . . ?
C68 C67 H67 119.8 . . ?
C66 C67 C68 120.4(2) . . ?
C66 C67 H67 119.8 . . ?
C71 C72 H72 120.8 . . ?
C73 C72 C71 118.3(2) . . ?
C73 C72 H72 120.8 . . ?
C6 C7 H7 119.7 . . ?
C6 C7 C8 120.5(2) . . ?
C8 C7 H7 119.7 . . ?
C5 C6 H6 119.7 . . ?
C7 C6 C5 120.6(2) . . ?
C7 C6 H6 119.7 . . ?
C15 C20 H20 119.7 . . ?
C19 C20 C15 120.5(2) . . ?
C19 C20 H20 119.7 . . ?
C16 C17 H17 119.8 . . ?
C18 C17 H17 119.8 . . ?
C18 C17 C16 120.4(2) . . ?
C53 C58 H58 119.5 . . ?
C57 C58 C53 121.0(2) . . ?
C57 C58 H58 119.5 . . ?
C50 C49 H49A 109.5 . . ?
C50 C49 H49B 109.5 . . ?
C50 C49 H49C 109.5 . . ?
H49A C49 H49B 109.5 . . ?
H49A C49 H49C 109.5 . . ?
H49B C49 H49C 109.5 . . ?
C37 C36 C35 121.5(2) . . ?
C37 C36 H36 119.2 . . ?
C35 C36 H36 119.2 . . ?
C15 C16 H16 119.9 . . ?
C17 C16 C15 120.1(2) . . ?
C17 C16 H16 119.9 . . ?
C10 C9 H9 119.8 . . ?
C8 C9 C10 120.3(2) . . ?
C8 C9 H9 119.8 . . ?
C64 C65 H65 119.9 . . ?
C66 C65 C64 120.2(2) . . ?
C66 C65 H65 119.9 . . ?
C72 C73 H73 119.7 . . ?
C72 C73 C74 120.7(2) . . ?
C74 C73 H73 119.7 . . ?
C43 C44 H44 119.9 . . ?
C45 C44 C43 120.3(2) . . ?
C45 C44 H44 119.9 . . ?
C43 C48 H48 119.7 . . ?
C47 C48 C43 120.5(2) . . ?
C47 C48 H48 119.7 . . ?
C17 C18 H18 120.0 . . ?
C17 C18 C19 120.0(2) . . ?
C19 C18 H18 120.0 . . ?
C67 C66 H66 120.1 . . ?
C65 C66 C67 119.7(2) . . ?
C65 C66 H66 120.1 . . ?
C7 C8 H8 120.3 . . ?
C9 C8 C7 119.4(2) . . ?
C9 C8 H8 120.3 . . ?
C76 C75 H75 120.8 . . ?
C74 C75 C76 118.3(2) . . ?
C74 C75 H75 120.8 . . ?
C44 C45 H45 119.7 . . ?
C46 C45 C44 120.5(3) . . ?
C46 C45 H45 119.7 . . ?
C20 C19 H19 120.1 . . ?
C18 C19 C20 119.9(2) . . ?
C18 C19 H19 120.1 . . ?
N5 B1 N3 109.25(17) . . ?
N5 B1 N1 108.58(17) . . ?
N5 B1 H1 110.3 . . ?
N3 B1 H1 110.3 . . ?
N1 B1 N3 108.10(16) . . ?
N1 B1 H1 110.3 . . ?
C73 C74 H74 119.3 . . ?
C75 C74 C73 121.4(2) . . ?
C75 C74 H74 119.3 . . ?
C53 C54 H54 120.0 . . ?
C55 C54 C53 120.1(3) . . ?
C55 C54 H54 120.0 . . ?
C84 C85 H85 119.8 . . ?
C84 C85 C86 120.4(3) . . ?
C86 C85 H85 119.8 . . ?
C78 C79 H79 120.0 . . ?
C80 C79 H79 120.0 . . ?
C80 C79 C78 120.0(3) . . ?
C79 C78 H78 120.1 . . ?
C79 C78 C77 119.8(3) . . ?
C77 C78 H78 120.1 . . ?
C79 C80 H80 120.1 . . ?
C79 C80 C81 119.8(3) . . ?
C81 C80 H80 120.1 . . ?
C54 C55 H55 119.6 . . ?
C56 C55 C54 120.9(2) . . ?
C56 C55 H55 119.6 . . ?
N13 B2 N11 108.04(17) . . ?
N13 B2 H2 110.2 . . ?
N11 B2 H2 110.2 . . ?
N9 B2 N13 108.64(17) . . ?
N9 B2 N11 109.56(17) . . ?
N9 B2 H2 110.2 . . ?
C85 C84 H84 120.1 . . ?
C85 C84 C83 119.8(3) . . ?
C83 C84 H84 120.1 . . ?
C45 C46 H46 119.9 . . ?
C45 C46 C47 120.1(2) . . ?
C47 C46 H46 119.9 . . ?
C78 C77 H77 120.0 . . ?
C82 C77 C78 119.9(3) . . ?
C82 C77 H77 120.0 . . ?
C58 C57 H57 120.1 . . ?
C58 C57 C56 119.9(3) . . ?
C56 C57 H57 120.1 . . ?
C84 C83 H83 119.8 . . ?
C88 C83 C84 120.5(3) . . ?
C88 C83 H83 119.8 . . ?
C85 C86 H86 120.2 . . ?
C85 C86 C87 119.7(3) . . ?
C87 C86 H86 120.2 . . ?
C55 C56 C57 119.7(3) . . ?
C55 C56 H56 120.2 . . ?
C57 C56 H56 120.2 . . ?
C48 C47 H47 120.0 . . ?
C46 C47 C48 119.9(3) . . ?
C46 C47 H47 120.0 . . ?
C80 C81 H81 120.0 . . ?
C82 C81 C80 120.0(3) . . ?
C82 C81 H81 120.0 . . ?
C86 C87 H87 120.2 . . ?
C88 C87 C86 119.5(3) . . ?
C88 C87 H87 120.2 . . ?
C77 C82 C81 120.5(3) . . ?
C77 C82 H82 119.8 . . ?
C81 C82 H82 119.8 . . ?
C83 C88 H88 120.0 . . ?
C87 C88 C83 120.1(3) . . ?
C87 C88 H88 120.0 . . ?
C32 S1 C38 88.92(10) . . ?

loop_
_geom_bond_atom_site_label_1
_geom_bond_atom_site_label_2
_geom_bond_distance
_geom_bond_site_symmetry_2
_geom_bond_publ_flag
Zn2 O3 1.9795(15) . ?
Zn2 N14 2.0666(17) . ?
Zn2 N10 2.1118(17) . ?
Zn2 N12 2.0579(17) . ?
Zn2 N15 2.1832(17) . ?
Zn1 O1 1.9793(15) . ?
Zn1 N2 2.0738(17) . ?
Zn1 N6 2.0959(17) . ?
Zn1 N4 2.0411(17) . ?
Zn1 N7 2.1695(17) . ?
S2 C76 1.742(3) . ?
S2 C70 1.722(2) . ?
O1 C31 1.305(2) . ?
O3 C69 1.307(3) . ?
O2 H2A 0.8400 . ?
O2 N8 1.417(2) . ?
O4 H4 0.8400 . ?
O4 N16 1.410(2) . ?
N5 N6 1.373(2) . ?
N5 C22 1.354(3) . ?
N5 B1 1.553(3) . ?
N2 N1 1.375(2) . ?
N2 C4 1.343(3) . ?
N6 C24 1.342(2) . ?
N14 N13 1.374(2) . ?
N14 C62 1.348(3) . ?
N10 N9 1.370(2) . ?
N10 C42 1.345(3) . ?
N13 C60 1.353(3) . ?
N13 B2 1.556(3) . ?
N12 N11 1.377(2) . ?
N12 C52 1.342(3) . ?
N4 N3 1.372(2) . ?
N4 C14 1.346(3) . ?
N3 C12 1.354(3) . ?
N3 B1 1.561(3) . ?
N1 C2 1.355(3) . ?
N1 B1 1.558(3) . ?
N11 C50 1.359(3) . ?
N11 B2 1.561(3) . ?
N9 C40 1.354(3) . ?
N9 B2 1.548(3) . ?
N7 C33 1.393(3) . ?
N7 C32 1.297(3) . ?
N15 C71 1.390(3) . ?
N15 C70 1.305(3) . ?
N8 C31 1.291(3) . ?
N16 C69 1.294(3) . ?
C24 C25 1.475(3) . ?
C24 C23 1.401(3) . ?
C33 C34 1.393(3) . ?
C33 C38 1.399(3) . ?
C34 H34 0.9500 . ?
C34 C35 1.383(3) . ?
C31 C32 1.479(3) . ?
C4 C5 1.473(3) . ?
C4 C3 1.397(3) . ?
C25 C30 1.391(3) . ?
C25 C26 1.391(3) . ?
C63 C62 1.474(3) . ?
C63 C68 1.393(3) . ?
C63 C64 1.400(3) . ?
C23 H23 0.9500 . ?
C23 C22 1.392(3) . ?
C22 C21 1.486(3) . ?
C5 C10 1.397(3) . ?
C5 C6 1.392(3) . ?
C62 C61 1.401(3) . ?
C3 H3 0.9500 . ?
C3 C2 1.385(3) . ?
C69 C70 1.468(3) . ?
C30 H30 0.9500 . ?
C30 C29 1.383(3) . ?
C2 C1 1.494(3) . ?
C42 C41 1.397(3) . ?
C42 C43 1.478(3) . ?
C38 C37 1.392(3) . ?
C38 S1 1.749(2) . ?
C68 H68 0.9500 . ?
C68 C67 1.390(3) . ?
C41 H41 0.9500 . ?
C41 C40 1.375(3) . ?
C71 C76 1.404(3) . ?
C71 C72 1.394(3) . ?
C13 H13 0.9500 . ?
C13 C14 1.397(3) . ?
C13 C12 1.380(3) . ?
C37 H37 0.9500 . ?
C37 C36 1.386(3) . ?
C64 H64 0.9500 . ?
C64 C65 1.392(3) . ?
C52 C53 1.475(3) . ?
C52 C51 1.389(3) . ?
C61 H61 0.9500 . ?
C61 C60 1.384(3) . ?
C60 C59 1.492(3) . ?
C14 C15 1.477(3) . ?
C40 C39 1.492(3) . ?
C53 C58 1.390(3) . ?
C53 C54 1.405(3) . ?
C29 H29 0.9500 . ?
C29 C28 1.387(3) . ?
C12 C11 1.490(3) . ?
C21 H21A 0.9800 . ?
C21 H21B 0.9800 . ?
C21 H21C 0.9800 . ?
C26 H26 0.9500 . ?
C26 C27 1.389(3) . ?
C35 H35 0.9500 . ?
C35 C36 1.394(3) . ?
C15 C20 1.392(3) . ?
C15 C16 1.393(3) . ?
C1 H1A 0.9800 . ?
C1 H1B 0.9800 . ?
C1 H1C 0.9800 . ?
C32 S1 1.729(2) . ?
C50 C51 1.376(3) . ?
C50 C49 1.490(3) . ?
C76 C75 1.393(3) . ?
C43 C44 1.393(3) . ?
C43 C48 1.394(3) . ?
C11 H11A 0.9800 . ?
C11 H11B 0.9800 . ?
C11 H11C 0.9800 . ?
C28 H28 0.9500 . ?
C28 C27 1.384(3) . ?
C27 H27 0.9500 . ?
C10 H10 0.9500 . ?
C10 C9 1.385(3) . ?
C39 H39A 0.9800 . ?
C39 H39B 0.9800 . ?
C39 H39C 0.9800 . ?
C59 H59A 0.9800 . ?
C59 H59B 0.9800 . ?
C59 H59C 0.9800 . ?
C51 H51 0.9500 . ?
C67 H67 0.9500 . ?
C67 C66 1.389(3) . ?
C72 H72 0.9500 . ?
C72 C73 1.382(3) . ?
C7 H7 0.9500 . ?
C7 C6 1.382(3) . ?
C7 C8 1.384(4) . ?
C6 H6 0.9500 . ?
C20 H20 0.9500 . ?
C20 C19 1.388(3) . ?
C17 H17 0.9500 . ?
C17 C16 1.389(3) . ?
C17 C18 1.380(4) . ?
C58 H58 0.9500 . ?
C58 C57 1.388(3) . ?
C49 H49A 0.9800 . ?
C49 H49B 0.9800 . ?
C49 H49C 0.9800 . ?
C36 H36 0.9500 . ?
C16 H16 0.9500 . ?
C9 H9 0.9500 . ?
C9 C8 1.382(3) . ?
C65 H65 0.9500 . ?
C65 C66 1.380(3) . ?
C73 H73 0.9500 . ?
C73 C74 1.403(4) . ?
C44 H44 0.9500 . ?
C44 C45 1.388(4) . ?
C48 H48 0.9500 . ?
C48 C47 1.386(3) . ?
C18 H18 0.9500 . ?
C18 C19 1.387(4) . ?
C66 H66 0.9500 . ?
C8 H8 0.9500 . ?
C75 H75 0.9500 . ?
C75 C74 1.377(4) . ?
C45 H45 0.9500 . ?
C45 C46 1.365(4) . ?
C19 H19 0.9500 . ?
B1 H1 1.0000 . ?
C74 H74 0.9500 . ?
C54 H54 0.9500 . ?
C54 C55 1.385(4) . ?
C85 H85 0.9500 . ?
C85 C84 1.372(4) . ?
C85 C86 1.385(4) . ?
C79 H79 0.9500 . ?
C79 C78 1.384(4) . ?
C79 C80 1.382(4) . ?
C78 H78 0.9500 . ?
C78 C77 1.389(4) . ?
C80 H80 0.9500 . ?
C80 C81 1.385(4) . ?
C55 H55 0.9500 . ?
C55 C56 1.378(4) . ?
B2 H2 1.0000 . ?
C84 H84 0.9500 . ?
C84 C83 1.382(4) . ?
C46 H46 0.9500 . ?
C46 C47 1.383(4) . ?
C77 H77 0.9500 . ?
C77 C82 1.373(4) . ?
C57 H57 0.9500 . ?
C57 C56 1.388(4) . ?
C83 H83 0.9500 . ?
C83 C88 1.381(4) . ?
C86 H86 0.9500 . ?
C86 C87 1.399(4) . ?
C56 H56 0.9500 . ?
C47 H47 0.9500 . ?
C81 H81 0.9500 . ?
C81 C82 1.377(4) . ?
C87 H87 0.9500 . ?
C87 C88 1.380(4) . ?
C82 H82 0.9500 . ?
C88 H88 0.9500 . ?
